data_3000254
loop_
_publ_author_name
'Esteban-Parra, Gin\'es M.'
'Moscoso, Inmaculada'
'Cepeda, Javier'
'Garc\'ia, Jose A.'
'S\'anchez-Moreno, Manuel'
'Rodr\'iguez-Di\'eguez, Antonio'
'Quir\'os, Miguel'

_publ_section_title
;
 Lanthanide(III) Based Complexes Containing
 5,7-Dimethyl-1,2,4-triazolo[1,5-a ]pyrimidine as Long-Lived
 Photoluminescent Antiparasitic Agents
;
_journal_issue 3
_journal_name_full 'European Journal of Inorganic Chemistry'
_journal_page_first 308
_journal_paper_doi 10.1002/ejic.201901119
_journal_volume 2020
_journal_year 2020
_chemical_formula_moiety 'Dy H6 N3 O12, 3(C7 H8 N4)'
_chemical_formula_sum 'C21 H30 Dy N15 O12'
_chemical_formula_weight 847.10
_space_group_crystal_system monoclinic
_space_group_IT_number 15
_space_group_name_Hall '-C 2yc'
_space_group_name_H-M_alt 'C 1 2/c 1'
_symmetry_space_group_name_Hall '-C 2yc'
_symmetry_space_group_name_H-M 'C 1 2/c 1'
_atom_sites_solution_hydrogens difmap
_atom_sites_solution_primary heavy
_atom_sites_solution_secondary difmap
_audit_creation_method SHELXL-2014/7
_cell_angle_alpha 90
_cell_angle_beta 101.817(3)
_cell_angle_gamma 90
_cell_formula_units_Z 16
_cell_length_a 28.5403(18)
_cell_length_b 16.3831(12)
_cell_length_c 28.2358(19)
_cell_measurement_reflns_used 9093
_cell_measurement_temperature 100(2)
_cell_measurement_theta_max 28.74
_cell_measurement_theta_min 2.52
_cell_volume 12922.7(15)
_computing_cell_refinement 'Bruker SAINT'
_computing_data_collection 'Bruker APEX2'
_computing_data_reduction 'Bruker SAINT'
_computing_publication_material 'SHELXL-2014/7 (Sheldrick, 2014)'
_computing_structure_refinement 'SHELXL-2014/7 (Sheldrick, 2014)'
_computing_structure_solution 'SHELXS-97 (Sheldrick, 1997)'
_diffrn_ambient_temperature 100(2)
_diffrn_measured_fraction_theta_full 0.999
_diffrn_measured_fraction_theta_max 0.991
_diffrn_measurement_device_type 'Bruker APEX-II CCD'
_diffrn_measurement_method '\f and \w scans'
_diffrn_radiation_type MoK\a
_diffrn_radiation_wavelength 0.71073
_diffrn_reflns_av_R_equivalents 0.0875
_diffrn_reflns_av_unetI/netI 0.0597
_diffrn_reflns_Laue_measured_fraction_full 0.999
_diffrn_reflns_Laue_measured_fraction_max 0.991
_diffrn_reflns_limit_h_max 38
_diffrn_reflns_limit_h_min -38
_diffrn_reflns_limit_k_max 19
_diffrn_reflns_limit_k_min -22
_diffrn_reflns_limit_l_max 37
_diffrn_reflns_limit_l_min -37
_diffrn_reflns_number 107209
_diffrn_reflns_point_group_measured_fraction_full 0.999
_diffrn_reflns_point_group_measured_fraction_max 0.991
_diffrn_reflns_theta_full 25.242
_diffrn_reflns_theta_max 28.788
_diffrn_reflns_theta_min 2.165
_exptl_absorpt_coefficient_mu 2.395
_exptl_absorpt_correction_T_max 0.7458
_exptl_absorpt_correction_T_min 0.5030
_exptl_absorpt_correction_type multi-scan
_exptl_absorpt_process_details 'Bruker SADABS-2014/5 (Bruker, 2014)'
_exptl_crystal_colour pale_yellow
_exptl_crystal_density_diffrn 1.742
_exptl_crystal_description prismatic
_exptl_crystal_F_000 6768
_exptl_crystal_size_max 0.280
_exptl_crystal_size_mid 0.200
_exptl_crystal_size_min 0.180
_refine_diff_density_max 0.542
_refine_diff_density_min -0.897
_refine_diff_density_rms 0.119
_refine_ls_extinction_coef .
_refine_ls_extinction_method none
_refine_ls_goodness_of_fit_ref 1.010
_refine_ls_hydrogen_treatment mixed
_refine_ls_matrix_type full
_refine_ls_number_parameters 931
_refine_ls_number_reflns 16709
_refine_ls_number_restraints 12
_refine_ls_restrained_S_all 1.009
_refine_ls_R_factor_all 0.0814
_refine_ls_R_factor_gt 0.0377
_refine_ls_shift/su_max 0.003
_refine_ls_shift/su_mean 0.000
_refine_ls_structure_factor_coef Fsqd
_refine_ls_weighting_details 'w=1/[\s^2^(Fo^2^)+(0.0100P)^2^+45.0000P] where P=(Fo^2^+2Fc^2^)/3'
_refine_ls_weighting_scheme calc
_refine_ls_wR_factor_gt 0.0581
_refine_ls_wR_factor_ref 0.0670
_reflns_Friedel_coverage 0.000
_reflns_Friedel_fraction_full .
_reflns_Friedel_fraction_max .
_reflns_number_gt 10694
_reflns_number_total 16709
_reflns_threshold_expression 'I > 2\s(I)'
_cod_data_source_file dydmtp.cif
_cod_data_source_block dydmtp
_cod_depositor_comments 'Releasing structure 3000254 into public domain as published material.'
_cod_database_code 3000254
_cod_database_fobs_code 3000254
_shelx_shelxl_version_number 2014/7
_shelx_space_group_comment
;
The symmetry employed for this shelxl refinement is uniquely defined
by the following loop, which should always be used as a source of
symmetry information in preference to the above space-group names.
They are only intended as comments.
;
_shelx_estimated_absorpt_t_min 0.554
_shelx_estimated_absorpt_t_max 0.672

loop_
_space_group_symop_operation_xyz
'x, y, z'
'-x, y, -z+1/2'
'x+1/2, y+1/2, z'
'-x+1/2, y+1/2, -z+1/2'
'-x, -y, -z'
'x, -y, z-1/2'
'-x+1/2, -y+1/2, -z'
'x+1/2, -y+1/2, z-1/2'

loop_
_atom_site_label
_atom_site_type_symbol
_atom_site_fract_x
_atom_site_fract_y
_atom_site_fract_z
_atom_site_U_iso_or_equiv
_atom_site_adp_type
_atom_site_occupancy
_atom_site_site_symmetry_order
_atom_site_calc_flag
_atom_site_refinement_flags_posn
_atom_site_refinement_flags_adp
_atom_site_refinement_flags_occupancy
_atom_site_disorder_assembly
_atom_site_disorder_group
Dy1 Dy 0.47566(2) 0.49795(2) 0.40023(2) 0.00911(4) Uani 1 1 d . . . . .
O1W O 0.51995(9) 0.51202(16) 0.34039(10) 0.0182(6) Uani 1 1 d D . . . .
H11W H 0.5266(13) 0.4744(17) 0.3228(12) 0.022 Uiso 1 1 d D U . . .
H12W H 0.5286(13) 0.5553(14) 0.3289(13) 0.022 Uiso 1 1 d D U . . .
O2W O 0.43725(8) 0.39792(16) 0.34665(9) 0.0146(6) Uani 1 1 d D . . . .
H21W H 0.4079(5) 0.402(2) 0.3349(12) 0.018 Uiso 1 1 d D U . . .
H22W H 0.4527(11) 0.3633(18) 0.3345(13) 0.018 Uiso 1 1 d D U . . .
O3W O 0.42495(8) 0.58349(16) 0.34749(9) 0.0147(6) Uani 1 1 d D . . . .
H31W H 0.3952(4) 0.580(2) 0.3420(13) 0.018 Uiso 1 1 d D U . . .
H32W H 0.4351(12) 0.6213(16) 0.3326(12) 0.018 Uiso 1 1 d D U . . .
N1N N 0.51093(9) 0.34470(19) 0.44153(11) 0.0147(7) Uani 1 1 d . . . . .
O1N O 0.52851(7) 0.37814(15) 0.40806(9) 0.0135(5) Uani 1 1 d . . . . .
O2N O 0.48073(7) 0.38690(15) 0.45832(9) 0.0140(5) Uani 1 1 d . . . . .
O3N O 0.52238(9) 0.27591(15) 0.45596(10) 0.0210(6) Uani 1 1 d . . . . .
N2N N 0.40007(10) 0.53747(18) 0.44827(11) 0.0125(6) Uani 1 1 d . . . . .
O4N O 0.39601(8) 0.47947(14) 0.41756(9) 0.0133(6) Uani 1 1 d . . . . .
O5N O 0.44120(8) 0.57030(15) 0.46036(9) 0.0139(5) Uani 1 1 d . . . . .
O6N O 0.36585(8) 0.56080(16) 0.46487(9) 0.0202(6) Uani 1 1 d . . . . .
N3N N 0.54956(9) 0.61156(18) 0.43875(11) 0.0119(6) Uani 1 1 d . . . . .
O7N O 0.51179(8) 0.63445(15) 0.40930(9) 0.0128(5) Uani 1 1 d . . . . .
O8N O 0.55022(8) 0.53891(15) 0.45392(9) 0.0151(5) Uani 1 1 d . . . . .
O9N O 0.58332(8) 0.65861(17) 0.45166(10) 0.0220(6) Uani 1 1 d . . . . .
Dy2 Dy 0.79638(2) 0.49798(2) 0.34270(2) 0.00906(4) Uani 1 1 d . . . . .
O4W O 0.74700(9) 0.51471(15) 0.39767(10) 0.0174(6) Uani 1 1 d D . . . .
H41W H 0.7392(13) 0.5587(13) 0.4085(13) 0.021 Uiso 1 1 d D U . . .
H42W H 0.7354(12) 0.4763(16) 0.4110(13) 0.021 Uiso 1 1 d D U . . .
O5W O 0.83143(8) 0.40006(16) 0.39814(10) 0.0163(6) Uani 1 1 d D . . . .
H51W H 0.8606(5) 0.398(2) 0.4104(13) 0.020 Uiso 1 1 d D U . . .
H52W H 0.8172(12) 0.3613(16) 0.4088(13) 0.020 Uiso 1 1 d D U . . .
O6W O 0.84619(8) 0.58419(16) 0.39621(9) 0.0153(6) Uani 1 1 d D . . . .
H61W H 0.8745(5) 0.575(2) 0.4092(12) 0.018 Uiso 1 1 d D U . . .
H62W H 0.8356(12) 0.6244(15) 0.4089(13) 0.018 Uiso 1 1 d D U . . .
N4N N 0.87637(10) 0.53056(19) 0.29851(11) 0.0143(6) Uani 1 1 d . . . . .
O10N O 0.87939(8) 0.47951(14) 0.33235(8) 0.0126(5) Uani 1 1 d . . . . .
O11N O 0.83506(8) 0.56149(16) 0.28255(9) 0.0172(6) Uani 1 1 d . . . . .
O12N O 0.91116(9) 0.54952(18) 0.28167(10) 0.0263(7) Uani 1 1 d . . . . .
N5N N 0.76215(10) 0.34477(18) 0.30170(11) 0.0132(6) Uani 1 1 d . . . . .
O13N O 0.74256(8) 0.37981(15) 0.33320(9) 0.0128(5) Uani 1 1 d . . . . .
O14N O 0.79390(8) 0.38628(15) 0.28656(9) 0.0149(5) Uani 1 1 d . . . . .
O15N O 0.75127(9) 0.27542(16) 0.28759(9) 0.0213(6) Uani 1 1 d . . . . .
N6N N 0.72365(10) 0.60746(19) 0.29632(11) 0.0160(7) Uani 1 1 d . . . . .
O16N O 0.75887(8) 0.63246(15) 0.32892(9) 0.0144(6) Uani 1 1 d . . . . .
O17N O 0.72673(8) 0.53410(15) 0.28217(9) 0.0160(5) Uani 1 1 d . . . . .
O18N O 0.68937(8) 0.65112(17) 0.28074(10) 0.0253(7) Uani 1 1 d . . . . .
N1A N 0.58680(10) 0.7841(2) 0.31662(12) 0.0205(7) Uani 1 1 d . . . . .
C2A C 0.58887(12) 0.7036(2) 0.31602(14) 0.0206(9) Uani 1 1 d . . . . .
H2A H 0.6184 0.6758 0.3177 0.025 Uiso 1 1 d R U . . .
N3A N 0.54708(10) 0.6623(2) 0.31279(12) 0.0170(7) Uani 1 1 d . . . . .
C3AA C 0.51533(12) 0.7226(2) 0.31115(13) 0.0132(8) Uani 1 1 d . . . . .
N4A N 0.46749(10) 0.71734(19) 0.30748(11) 0.0140(7) Uani 1 1 d . . . . .
C5A C 0.44423(12) 0.7875(2) 0.30618(13) 0.0150(8) Uani 1 1 d . . . . .
C51A C 0.39066(12) 0.7834(2) 0.30086(14) 0.0209(9) Uani 1 1 d . . . . .
H51A H 0.3805 0.7262 0.3005 0.025 Uiso 1 1 d R U . . .
H52A H 0.3753 0.8098 0.2705 0.025 Uiso 1 1 d R U . . .
H53A H 0.3813 0.8117 0.3281 0.025 Uiso 1 1 d R U . . .
C6A C 0.46723(13) 0.8643(2) 0.30891(13) 0.0188(8) Uani 1 1 d . . . . .
H6A H 0.4489 0.9128 0.3081 0.023 Uiso 1 1 d R U . . .
C7A C 0.51570(13) 0.8697(2) 0.31253(13) 0.0179(8) Uani 1 1 d . . . . .
C71A C 0.54441(14) 0.9461(2) 0.31530(16) 0.0271(9) Uani 1 1 d . . . . .
H71A H 0.5695 0.9455 0.3447 0.033 Uiso 1 1 d R U . . .
H72A H 0.5234 0.9932 0.3161 0.033 Uiso 1 1 d R U . . .
H73A H 0.5591 0.9500 0.2869 0.033 Uiso 1 1 d R U . . .
N8A N 0.53853(10) 0.79617(19) 0.31324(11) 0.0145(7) Uani 1 1 d . . . . .
N1B N 0.53837(12) 0.1658(2) 0.31988(12) 0.0249(8) Uani 1 1 d . . . . .
C2B C 0.49549(14) 0.1977(3) 0.31789(15) 0.0238(9) Uani 1 1 d . . . . .
H2B H 0.4692 0.1649 0.3222 0.029 Uiso 1 1 d R U . . .
N3B N 0.49054(10) 0.2792(2) 0.30970(11) 0.0173(7) Uani 1 1 d . . . . .
C3AB C 0.53499(12) 0.3018(2) 0.30655(13) 0.0144(8) Uani 1 1 d . . . . .
N4B N 0.55093(10) 0.3762(2) 0.29822(11) 0.0171(7) Uani 1 1 d . . . . .
C5B C 0.59687(13) 0.3812(3) 0.29564(14) 0.0243(9) Uani 1 1 d . . . . .
C51B C 0.61485(16) 0.4637(3) 0.28512(17) 0.0395(13) Uani 1 1 d . . . . .
H51B H 0.6049 0.4754 0.2505 0.047 Uiso 1 1 d R U . . .
H52B H 0.6499 0.4646 0.2944 0.047 Uiso 1 1 d R U . . .
H53B H 0.6016 0.5052 0.3037 0.047 Uiso 1 1 d R U . . .
C6B C 0.62761(13) 0.3131(3) 0.30225(15) 0.0285(11) Uani 1 1 d . . . . .
H6B H 0.6603 0.3201 0.3006 0.034 Uiso 1 1 d R U . . .
C7B C 0.61179(13) 0.2380(3) 0.31104(14) 0.0252(10) Uani 1 1 d . . . . .
C71B C 0.63999(15) 0.1611(3) 0.31892(16) 0.0401(13) Uani 1 1 d . . . . .
H71B H 0.6274 0.1223 0.2930 0.048 Uiso 1 1 d R U . . .
H72B H 0.6377 0.1373 0.3502 0.048 Uiso 1 1 d R U . . .
H73B H 0.6736 0.1731 0.3187 0.048 Uiso 1 1 d R U . . .
N8B N 0.56383(10) 0.2338(2) 0.31239(11) 0.0192(7) Uani 1 1 d . . . . .
N1C N 0.25070(10) 0.55459(19) 0.33008(11) 0.0168(7) Uani 1 1 d . . . . .
C2C C 0.29057(12) 0.5958(2) 0.33025(13) 0.0159(8) Uani 1 1 d . . . . .
H2C H 0.2914 0.6537 0.3324 0.019 Uiso 1 1 d R U . . .
N3C N 0.33008(10) 0.55189(19) 0.32730(11) 0.0146(7) Uani 1 1 d . . . . .
C3AC C 0.31403(12) 0.4757(2) 0.32418(12) 0.0118(8) Uani 1 1 d . . . . .
N4C N 0.33777(10) 0.40607(19) 0.31947(10) 0.0127(6) Uani 1 1 d . . . . .
C5C C 0.31264(11) 0.3376(2) 0.31690(12) 0.0118(7) Uani 1 1 d . . . . .
C51C C 0.33752(12) 0.2589(2) 0.31026(13) 0.0150(8) Uani 1 1 d . . . . .
H51C H 0.3707 0.2702 0.3081 0.018 Uiso 1 1 d R U . . .
H52C H 0.3210 0.2321 0.2805 0.018 Uiso 1 1 d R U . . .
H53C H 0.3371 0.2230 0.3379 0.018 Uiso 1 1 d R U . . .
C6C C 0.26338(11) 0.3363(2) 0.31917(12) 0.0139(7) Uani 1 1 d . . . . .
H6C H 0.2471 0.2855 0.3181 0.017 Uiso 1 1 d R U . . .
C7C C 0.23937(11) 0.4062(2) 0.32307(12) 0.0133(7) Uani 1 1 d . . . . .
C71C C 0.18761(12) 0.4153(3) 0.32355(14) 0.0222(9) Uani 1 1 d . . . . .
H71C H 0.1720 0.4474 0.2954 0.027 Uiso 1 1 d R U . . .
H72C H 0.1839 0.4432 0.3533 0.027 Uiso 1 1 d R U . . .
H73C H 0.1727 0.3612 0.3222 0.027 Uiso 1 1 d R U . . .
N8C N 0.26611(9) 0.47603(17) 0.32595(10) 0.0115(6) Uani 1 1 d . . . . .
N1D N 0.69456(10) 0.7924(2) 0.44442(11) 0.0175(7) Uani 1 1 d . . . . .
C2D C 0.68842(12) 0.7136(2) 0.43532(13) 0.0176(8) Uani 1 1 d . . . . .
H2D H 0.6580 0.6884 0.4326 0.021 Uiso 1 1 d R U . . .
N3D N 0.72750(10) 0.67007(19) 0.42984(11) 0.0136(7) Uani 1 1 d . . . . .
C3AD C 0.76154(12) 0.7271(2) 0.43542(13) 0.0119(7) Uani 1 1 d . . . . .
N4D N 0.80826(9) 0.71828(18) 0.43316(10) 0.0121(6) Uani 1 1 d . . . . .
C5D C 0.83484(12) 0.7856(2) 0.44042(12) 0.0146(8) Uani 1 1 d . . . . .
C51D C 0.88673(11) 0.7775(2) 0.43795(14) 0.0198(9) Uani 1 1 d . . . . .
H51D H 0.9067 0.7882 0.4700 0.024 Uiso 1 1 d R U . . .
H52D H 0.8945 0.8170 0.4146 0.024 Uiso 1 1 d R U . . .
H53D H 0.8929 0.7221 0.4276 0.024 Uiso 1 1 d R U . . .
C6D C 0.81625(12) 0.8623(2) 0.45054(13) 0.0167(8) Uani 1 1 d . . . . .
H6D H 0.8369 0.9083 0.4561 0.020 Uiso 1 1 d R U . . .
C7D C 0.76946(13) 0.8712(2) 0.45246(13) 0.0157(8) Uani 1 1 d . . . . .
C71D C 0.74493(14) 0.9485(2) 0.46274(15) 0.0253(9) Uani 1 1 d . . . . .
H71D H 0.7678 0.9938 0.4663 0.030 Uiso 1 1 d R U . . .
H72D H 0.7331 0.9421 0.4927 0.030 Uiso 1 1 d R U . . .
H73D H 0.7180 0.9599 0.4359 0.030 Uiso 1 1 d R U . . .
N8D N 0.74275(10) 0.80071(19) 0.44462(11) 0.0134(7) Uani 1 1 d . . . . .
N1E N 0.74172(11) 0.16341(19) 0.44867(11) 0.0177(7) Uani 1 1 d . . . . .
C2E C 0.78128(13) 0.1996(2) 0.44220(13) 0.0178(8) Uani 1 1 d . . . . .
H2E H 0.8100 0.1699 0.4431 0.021 Uiso 1 1 d R U . . .
N3E N 0.77895(10) 0.28192(19) 0.43417(11) 0.0148(7) Uani 1 1 d . . . . .
C3AE C 0.73341(12) 0.2985(2) 0.43527(13) 0.0124(8) Uani 1 1 d . . . . .
N4E N 0.71090(9) 0.37148(19) 0.42889(10) 0.0123(6) Uani 1 1 d . . . . .
C5E C 0.66453(11) 0.3707(2) 0.43050(12) 0.0139(8) Uani 1 1 d . . . . .
C51E C 0.63888(13) 0.4510(2) 0.42224(14) 0.0219(9) Uani 1 1 d . . . . .
H51E H 0.6336 0.4723 0.4531 0.026 Uiso 1 1 d R U . . .
H52E H 0.6080 0.4432 0.4001 0.026 Uiso 1 1 d R U . . .
H53E H 0.6583 0.4898 0.4081 0.026 Uiso 1 1 d R U . . .
C6E C 0.64026(12) 0.2992(2) 0.43952(13) 0.0187(8) Uani 1 1 d . . . . .
H6E H 0.6072 0.3019 0.4402 0.022 Uiso 1 1 d R U . . .
C7E C 0.66333(12) 0.2266(2) 0.44708(13) 0.0169(8) Uani 1 1 d . . . . .
C71E C 0.64288(14) 0.1467(3) 0.45799(15) 0.0261(9) Uani 1 1 d . . . . .
H71E H 0.6572 0.1301 0.4911 0.031 Uiso 1 1 d R U . . .
H72E H 0.6497 0.1053 0.4353 0.031 Uiso 1 1 d R U . . .
H73E H 0.6082 0.1521 0.4547 0.031 Uiso 1 1 d R U . . .
N8E N 0.71080(10) 0.22851(18) 0.44389(11) 0.0126(6) Uani 1 1 d . . . . .
N1F N 1.02505(10) 0.5447(2) 0.44373(12) 0.0189(7) Uani 1 1 d . . . . .
C2F C 0.98568(12) 0.5895(2) 0.43706(13) 0.0170(8) Uani 1 1 d . . . . .
H2F H 0.9869 0.6474 0.4362 0.020 Uiso 1 1 d R U . . .
N3F N 0.94351(10) 0.54893(19) 0.43137(11) 0.0141(7) Uani 1 1 d . . . . .
C3AF C 0.95715(12) 0.4713(2) 0.43498(13) 0.0114(7) Uani 1 1 d . . . . .
N4F N 0.93002(10) 0.40330(18) 0.43224(10) 0.0127(6) Uani 1 1 d . . . . .
C5F C 0.95291(12) 0.3328(2) 0.43647(12) 0.0145(8) Uani 1 1 d . . . . .
C51F C 0.92344(13) 0.2564(2) 0.43338(14) 0.0207(8) Uani 1 1 d . . . . .
H51F H 0.9287 0.2302 0.4652 0.025 Uiso 1 1 d R U . . .
H52F H 0.9329 0.2189 0.4099 0.025 Uiso 1 1 d R U . . .
H53F H 0.8895 0.2702 0.4230 0.025 Uiso 1 1 d R U . . .
C6F C 1.00394(12) 0.3269(2) 0.44417(13) 0.0176(8) Uani 1 1 d . . . . .
H6F H 1.0188 0.2748 0.4472 0.021 Uiso 1 1 d R U . . .
C7F C 1.03112(12) 0.3952(2) 0.44722(13) 0.0175(8) Uani 1 1 d . . . . .
C71F C 1.08467(12) 0.3991(3) 0.45587(15) 0.0284(10) Uani 1 1 d . . . . .
H71F H 1.0972 0.4231 0.4877 0.034 Uiso 1 1 d R U . . .
H72F H 1.0944 0.4327 0.4308 0.034 Uiso 1 1 d R U . . .
H73F H 1.0974 0.3438 0.4547 0.034 Uiso 1 1 d R U . . .
N8F N 1.00640(10) 0.46746(19) 0.44252(11) 0.0136(6) Uani 1 1 d . . . . .

loop_
_atom_site_aniso_label
_atom_site_aniso_U_11
_atom_site_aniso_U_22
_atom_site_aniso_U_33
_atom_site_aniso_U_23
_atom_site_aniso_U_13
_atom_site_aniso_U_12
Dy1 0.00711(7) 0.00716(8) 0.01325(8) 0.00075(8) 0.00249(5) -0.00016(8)
O1W 0.0231(12) 0.0113(16) 0.0239(14) 0.0003(12) 0.0136(10) -0.0021(12)
O2W 0.0074(12) 0.0143(14) 0.0221(15) -0.0051(11) 0.0026(10) 0.0022(11)
O3W 0.0094(12) 0.0130(14) 0.0209(15) 0.0071(11) 0.0016(11) -0.0049(11)
N1N 0.0089(14) 0.0135(17) 0.0191(18) 0.0020(14) -0.0032(12) -0.0033(12)
O1N 0.0066(11) 0.0156(14) 0.0183(14) 0.0034(11) 0.0022(10) -0.0006(10)
O2N 0.0083(11) 0.0168(14) 0.0166(14) 0.0022(11) 0.0019(10) -0.0008(10)
O3N 0.0216(13) 0.0081(14) 0.0310(17) 0.0062(12) -0.0004(11) 0.0002(11)
N2N 0.0154(15) 0.0081(15) 0.0150(17) 0.0030(13) 0.0052(12) 0.0015(12)
O4N 0.0139(11) 0.0105(14) 0.0160(13) -0.0003(10) 0.0044(10) -0.0005(9)
O5N 0.0124(12) 0.0116(13) 0.0182(14) -0.0006(11) 0.0045(10) -0.0032(10)
O6N 0.0180(13) 0.0218(15) 0.0247(15) -0.0001(12) 0.0134(11) 0.0071(11)
N3N 0.0099(14) 0.0111(16) 0.0161(17) -0.0065(13) 0.0059(12) -0.0031(12)
O7N 0.0079(11) 0.0110(13) 0.0193(14) 0.0006(11) 0.0022(10) 0.0009(10)
O8N 0.0116(11) 0.0125(14) 0.0202(14) -0.0010(11) 0.0005(10) 0.0010(10)
O9N 0.0121(12) 0.0253(16) 0.0286(16) -0.0111(13) 0.0043(11) -0.0110(11)
Dy2 0.00771(7) 0.00849(8) 0.01099(8) -0.00005(8) 0.00193(5) 0.00002(8)
O4W 0.0227(13) 0.0089(16) 0.0256(15) 0.0001(11) 0.0163(10) -0.0003(11)
O5W 0.0101(12) 0.0162(15) 0.0218(15) 0.0061(12) 0.0015(11) -0.0019(11)
O6W 0.0101(12) 0.0136(14) 0.0204(15) -0.0060(11) -0.0013(11) 0.0035(11)
N4N 0.0144(14) 0.0139(16) 0.0165(17) -0.0017(13) 0.0072(12) -0.0005(12)
O10N 0.0136(11) 0.0113(14) 0.0135(13) 0.0026(10) 0.0040(9) 0.0025(9)
O11N 0.0151(12) 0.0189(14) 0.0189(14) 0.0065(12) 0.0067(10) 0.0046(11)
O12N 0.0162(13) 0.0280(17) 0.0395(18) 0.0094(14) 0.0169(12) 0.0007(12)
N5N 0.0128(14) 0.0109(16) 0.0133(16) -0.0005(13) -0.0034(12) 0.0021(12)
O13N 0.0117(12) 0.0130(14) 0.0148(14) -0.0002(11) 0.0050(10) 0.0008(10)
O14N 0.0135(12) 0.0170(14) 0.0150(14) -0.0027(11) 0.0046(10) -0.0027(11)
O15N 0.0285(14) 0.0095(14) 0.0233(16) -0.0040(12) -0.0006(12) -0.0044(11)
N6N 0.0127(14) 0.0170(18) 0.0195(18) 0.0059(14) 0.0062(13) -0.0001(13)
O16N 0.0106(12) 0.0144(14) 0.0183(15) -0.0011(11) 0.0034(10) -0.0018(10)
O17N 0.0170(12) 0.0120(13) 0.0176(14) -0.0008(11) 0.0000(10) 0.0004(10)
O18N 0.0154(13) 0.0258(17) 0.0328(17) 0.0085(13) 0.0004(11) 0.0118(12)
N1A 0.0118(15) 0.025(2) 0.0257(19) 0.0062(15) 0.0064(13) -0.0006(14)
C2A 0.0124(17) 0.023(2) 0.028(2) 0.0079(18) 0.0079(16) 0.0048(16)
N3A 0.0113(15) 0.0151(18) 0.0262(19) 0.0053(15) 0.0078(13) 0.0032(13)
C3AA 0.0139(17) 0.013(2) 0.0126(19) 0.0045(15) 0.0028(14) 0.0028(15)
N4A 0.0140(15) 0.0135(17) 0.0157(17) 0.0031(13) 0.0058(12) 0.0034(13)
C5A 0.0154(17) 0.021(2) 0.0098(18) 0.0048(16) 0.0049(14) 0.0053(15)
C51A 0.0158(18) 0.023(2) 0.025(2) 0.0037(18) 0.0062(16) 0.0058(16)
C6A 0.0250(19) 0.015(2) 0.017(2) 0.0026(16) 0.0062(15) 0.0082(16)
C7A 0.0258(19) 0.016(2) 0.0117(19) 0.0033(16) 0.0039(15) -0.0019(16)
C71A 0.035(2) 0.015(2) 0.033(3) -0.0011(18) 0.0094(19) -0.0062(18)
N8A 0.0132(14) 0.0155(17) 0.0159(17) 0.0027(14) 0.0050(12) -0.0018(13)
N1B 0.0321(19) 0.0179(19) 0.025(2) -0.0007(16) 0.0076(15) 0.0034(16)
C2B 0.025(2) 0.019(2) 0.030(3) -0.0039(18) 0.0110(18) -0.0052(18)
N3B 0.0132(15) 0.0164(18) 0.0236(18) -0.0036(14) 0.0067(13) -0.0018(14)
C3AB 0.0148(17) 0.014(2) 0.015(2) -0.0035(16) 0.0034(15) 0.0004(16)
N4B 0.0192(15) 0.0167(18) 0.0184(18) -0.0067(14) 0.0104(13) -0.0042(13)
C5B 0.0224(19) 0.033(3) 0.020(2) -0.0158(19) 0.0119(16) -0.0102(18)
C51B 0.040(3) 0.042(3) 0.046(3) -0.024(2) 0.033(2) -0.029(2)
C6B 0.0120(18) 0.050(3) 0.025(2) -0.022(2) 0.0067(16) -0.0044(19)
C7B 0.0186(19) 0.045(3) 0.011(2) -0.0115(19) 0.0017(15) 0.011(2)
C71B 0.034(2) 0.059(3) 0.025(3) -0.015(2) 0.0004(19) 0.027(2)
N8B 0.0176(16) 0.0211(19) 0.0185(18) -0.0066(14) 0.0021(13) 0.0050(14)
N1C 0.0142(15) 0.0134(17) 0.0218(18) -0.0036(14) 0.0015(13) 0.0059(13)
C2C 0.0158(17) 0.0114(19) 0.018(2) -0.0019(15) -0.0021(14) 0.0029(15)
N3C 0.0118(15) 0.0130(17) 0.0172(17) 0.0039(14) -0.0013(12) -0.0006(13)
C3AC 0.0115(16) 0.0127(19) 0.0108(18) 0.0016(13) 0.0013(13) 0.0012(13)
N4C 0.0137(14) 0.0134(16) 0.0106(16) 0.0019(13) 0.0015(12) 0.0006(13)
C5C 0.0135(16) 0.0160(19) 0.0053(17) 0.0004(14) 0.0004(13) -0.0004(14)
C51C 0.0179(17) 0.0109(19) 0.0157(19) 0.0008(15) 0.0024(14) -0.0017(15)
C6C 0.0144(17) 0.016(2) 0.0104(18) -0.0012(15) 0.0014(14) -0.0041(15)
C7C 0.0125(16) 0.020(2) 0.0072(18) 0.0010(15) 0.0007(13) -0.0025(15)
C71C 0.0120(17) 0.032(2) 0.023(2) -0.0011(18) 0.0037(15) -0.0043(17)
N8C 0.0063(13) 0.0125(16) 0.0154(16) -0.0008(12) 0.0013(11) 0.0002(11)
N1D 0.0120(15) 0.0205(19) 0.0210(18) -0.0015(14) 0.0058(13) 0.0046(14)
C2D 0.0128(17) 0.024(2) 0.017(2) -0.0044(17) 0.0064(15) 0.0003(16)
N3D 0.0138(15) 0.0128(17) 0.0156(17) -0.0050(13) 0.0066(12) -0.0031(13)
C3AD 0.0151(17) 0.0118(19) 0.0094(18) -0.0018(14) 0.0041(14) 0.0017(15)
N4D 0.0108(14) 0.0164(17) 0.0101(15) -0.0002(13) 0.0042(11) -0.0001(13)
C5D 0.0177(17) 0.018(2) 0.0085(18) -0.0008(15) 0.0031(14) -0.0053(15)
C51D 0.0142(17) 0.024(2) 0.022(2) -0.0025(17) 0.0036(15) -0.0078(16)
C6D 0.0239(19) 0.0120(19) 0.0150(19) -0.0019(15) 0.0057(15) -0.0081(16)
C7D 0.0259(19) 0.0080(18) 0.0131(19) 0.0008(15) 0.0040(15) -0.0026(15)
C71D 0.035(2) 0.015(2) 0.025(2) -0.0031(18) 0.0035(18) 0.0040(18)
N8D 0.0144(15) 0.0139(17) 0.0124(16) -0.0013(13) 0.0042(12) 0.0017(13)
N1E 0.0266(17) 0.0096(17) 0.0184(18) -0.0019(13) 0.0079(14) 0.0008(14)
C2E 0.0229(19) 0.016(2) 0.015(2) 0.0019(16) 0.0058(15) 0.0040(16)
N3E 0.0130(15) 0.0175(18) 0.0152(17) 0.0044(13) 0.0058(12) 0.0020(13)
C3AE 0.0157(18) 0.013(2) 0.0098(19) 0.0024(15) 0.0048(14) 0.0009(15)
N4E 0.0131(14) 0.0153(17) 0.0096(16) 0.0019(13) 0.0047(11) 0.0020(12)
C5E 0.0132(16) 0.024(2) 0.0053(17) -0.0020(15) 0.0030(13) -0.0015(15)
C51E 0.0179(18) 0.025(2) 0.024(2) 0.0053(18) 0.0079(16) 0.0050(17)
C6E 0.0110(17) 0.028(2) 0.018(2) 0.0010(17) 0.0055(14) -0.0023(16)
C7E 0.0128(17) 0.022(2) 0.017(2) 0.0022(16) 0.0054(14) -0.0047(16)
C71E 0.029(2) 0.023(2) 0.028(2) 0.0028(19) 0.0100(18) -0.0112(18)
N8E 0.0151(15) 0.0098(16) 0.0140(16) 0.0017(13) 0.0059(12) -0.0015(13)
N1F 0.0126(15) 0.0168(18) 0.0255(19) 0.0038(14) -0.0005(13) -0.0047(14)
C2F 0.0194(18) 0.0092(19) 0.020(2) 0.0054(16) -0.0028(15) -0.0007(15)
N3F 0.0126(15) 0.0071(16) 0.0208(18) -0.0022(13) -0.0006(12) -0.0016(12)
C3AF 0.0101(16) 0.0139(18) 0.0088(18) -0.0007(14) -0.0011(13) -0.0007(14)
N4F 0.0138(14) 0.0115(16) 0.0113(16) 0.0029(12) -0.0010(11) 0.0008(12)
C5F 0.0201(18) 0.016(2) 0.0077(18) 0.0000(15) 0.0025(14) 0.0004(15)
C51F 0.025(2) 0.013(2) 0.022(2) 0.0015(16) 0.0010(16) -0.0008(16)
C6F 0.0196(18) 0.016(2) 0.016(2) 0.0010(16) -0.0003(15) 0.0077(16)
C7F 0.0167(18) 0.022(2) 0.013(2) 0.0013(16) 0.0012(14) 0.0075(16)
C71F 0.0156(18) 0.038(3) 0.032(3) 0.003(2) 0.0047(17) 0.0067(18)
N8F 0.0089(14) 0.0169(16) 0.0146(16) -0.0005(13) 0.0012(12) 0.0000(12)

loop_
_atom_type_symbol
_atom_type_description
_atom_type_scat_dispersion_real
_atom_type_scat_dispersion_imag
_atom_type_scat_source
C C 0.0033 0.0016 'International Tables Vol C Tables 4.2.6.8 and 6.1.1.4'
H H 0.0000 0.0000 'International Tables Vol C Tables 4.2.6.8 and 6.1.1.4'
N N 0.0061 0.0033 'International Tables Vol C Tables 4.2.6.8 and 6.1.1.4'
O O 0.0106 0.0060 'International Tables Vol C Tables 4.2.6.8 and 6.1.1.4'
Dy Dy -0.1892 4.4098 'International Tables Vol C Tables 4.2.6.8 and 6.1.1.4'

loop_
_geom_angle_atom_site_label_1
_geom_angle_atom_site_label_2
_geom_angle_atom_site_label_3
_geom_angle
_geom_angle_site_symmetry_1
_geom_angle_site_symmetry_3
O1W Dy1 O3W 80.44(9) . .
O1W Dy1 O2W 81.49(9) . .
O3W Dy1 O2W 81.97(9) . .
O1W Dy1 O2N 126.80(9) . .
O3W Dy1 O2N 145.74(8) . .
O2W Dy1 O2N 82.40(9) . .
O1W Dy1 O5N 144.79(9) . .
O3W Dy1 O5N 82.29(9) . .
O2W Dy1 O5N 125.98(8) . .
O2N Dy1 O5N 82.58(8) . .
O1W Dy1 O4N 145.84(9) . .
O3W Dy1 O4N 73.72(8) . .
O2W Dy1 O4N 73.20(8) . .
O2N Dy1 O4N 72.63(7) . .
O5N Dy1 O4N 52.79(8) . .
O1W Dy1 O8N 83.64(9) . .
O3W Dy1 O8N 125.59(9) . .
O2W Dy1 O8N 145.70(8) . .
O2N Dy1 O8N 82.12(8) . .
O5N Dy1 O8N 81.86(8) . .
O4N Dy1 O8N 129.73(8) . .
O1W Dy1 O7N 72.86(9) . .
O3W Dy1 O7N 73.16(8) . .
O2W Dy1 O7N 146.64(9) . .
O2N Dy1 O7N 130.18(8) . .
O5N Dy1 O7N 72.84(8) . .
O4N Dy1 O7N 118.75(8) . .
O8N Dy1 O7N 52.43(8) . .
O1W Dy1 O1N 74.27(9) . .
O3W Dy1 O1N 146.10(9) . .
O2W Dy1 O1N 72.36(8) . .
O2N Dy1 O1N 52.53(8) . .
O5N Dy1 O1N 130.82(8) . .
O4N Dy1 O1N 117.56(8) . .
O8N Dy1 O1N 73.91(8) . .
O7N Dy1 O1N 118.77(8) . .
Dy1 O1W H11W 126(3) . .
Dy1 O1W H12W 128(3) . .
H11W O1W H12W 106(4) . .
Dy1 O2W H21W 120(3) . .
Dy1 O2W H22W 122(3) . .
H21W O2W H22W 118(4) . .
Dy1 O3W H31W 123(3) . .
Dy1 O3W H32W 123(3) . .
H31W O3W H32W 114(4) . .
O3N N1N O2N 122.3(3) . .
O3N N1N O1N 121.5(3) . .
O2N N1N O1N 116.2(3) . .
N1N O1N Dy1 94.70(18) . .
N1N O2N Dy1 96.12(19) . .
O6N N2N O5N 121.9(3) . .
O6N N2N O4N 121.5(3) . .
O5N N2N O4N 116.6(3) . .
N2N O4N Dy1 94.90(17) . .
N2N O5N Dy1 95.11(18) . .
O9N N3N O8N 122.2(3) . .
O9N N3N O7N 121.0(3) . .
O8N N3N O7N 116.7(3) . .
N3N O7N Dy1 94.65(18) . .
N3N O8N Dy1 95.62(18) . .
O4W Dy2 O5W 82.36(9) . .
O4W Dy2 O6W 82.40(9) . .
O5W Dy2 O6W 81.95(9) . .
O4W Dy2 O14N 126.15(8) . .
O5W Dy2 O14N 82.50(9) . .
O6W Dy2 O14N 144.95(8) . .
O4W Dy2 O17N 85.39(9) . .
O5W Dy2 O17N 145.65(9) . .
O6W Dy2 O17N 127.98(9) . .
O14N Dy2 O17N 79.15(8) . .
O4W Dy2 O11N 147.13(9) . .
O5W Dy2 O11N 124.79(8) . .
O6W Dy2 O11N 83.68(9) . .
O14N Dy2 O11N 79.79(8) . .
O17N Dy2 O11N 80.04(8) . .
O4W Dy2 O16N 72.15(8) . .
O5W Dy2 O16N 147.61(9) . .
O6W Dy2 O16N 75.27(8) . .
O14N Dy2 O16N 128.74(8) . .
O17N Dy2 O16N 52.88(8) . .
O11N Dy2 O16N 75.57(8) . .
O4W Dy2 O13N 73.33(8) . .
O5W Dy2 O13N 72.65(8) . .
O6W Dy2 O13N 146.69(9) . .
O14N Dy2 O13N 52.82(8) . .
O17N Dy2 O13N 73.12(8) . .
O11N Dy2 O13N 128.55(8) . .
O16N Dy2 O13N 116.74(8) . .
O4W Dy2 O10N 145.64(9) . .
O5W Dy2 O10N 72.72(8) . .
O6W Dy2 O10N 71.18(8) . .
O14N Dy2 O10N 74.26(7) . .
O17N Dy2 O10N 128.19(8) . .
O11N Dy2 O10N 52.19(8) . .
O16N Dy2 O10N 119.46(8) . .
O13N Dy2 O10N 119.09(8) . .
Dy2 O4W H41W 127(3) . .
Dy2 O4W H42W 124(3) . .
H41W O4W H42W 109(4) . .
Dy2 O5W H51W 124(3) . .
Dy2 O5W H52W 126(3) . .
H51W O5W H52W 110(4) . .
Dy2 O6W H61W 125(3) . .
Dy2 O6W H62W 122(3) . .
H61W O6W H62W 112(4) . .
O12N N4N O10N 121.8(3) . .
O12N N4N O11N 121.7(3) . .
O10N N4N O11N 116.5(3) . .
N4N O10N Dy2 95.17(17) . .
N4N O11N Dy2 95.83(18) . .
O15N N5N O14N 122.5(3) . .
O15N N5N O13N 121.7(3) . .
O14N N5N O13N 115.8(3) . .
N5N O13N Dy2 94.42(18) . .
N5N O14N Dy2 96.42(19) . .
O18N N6N O17N 122.8(3) . .
O18N N6N O16N 121.6(3) . .
O17N N6N O16N 115.6(3) . .
N6N O16N Dy2 94.57(19) . .
N6N O17N Dy2 96.24(19) . .
C2A N1A N8A 100.9(3) . .
N1A C2A N3A 117.3(3) . .
N1A C2A H2A 121.3 . .
N3A C2A H2A 121.4 . .
C3AA N3A C2A 102.3(3) . .
N3A C3AA N4A 128.6(3) . .
N3A C3AA N8A 109.3(3) . .
N4A C3AA N8A 122.1(3) . .
C5A N4A C3AA 116.1(3) . .
N4A C5A C6A 123.1(3) . .
N4A C5A C51A 117.2(3) . .
C6A C5A C51A 119.7(3) . .
C5A C51A H51A 109.5 . .
C5A C51A H52A 109.4 . .
H51A C51A H52A 109.5 . .
C5A C51A H53A 109.5 . .
H51A C51A H53A 109.5 . .
H52A C51A H53A 109.5 . .
C7A C6A C5A 120.8(3) . .
C7A C6A H6A 119.5 . .
C5A C6A H6A 119.7 . .
N8A C7A C6A 114.5(3) . .
N8A C7A C71A 119.0(3) . .
C6A C7A C71A 126.5(4) . .
C7A C71A H71A 109.6 . .
C7A C71A H72A 109.3 . .
H71A C71A H72A 109.5 . .
C7A C71A H73A 109.5 . .
H71A C71A H73A 109.5 . .
H72A C71A H73A 109.5 . .
C7A N8A C3AA 123.3(3) . .
C7A N8A N1A 126.5(3) . .
C3AA N8A N1A 110.2(3) . .
C2B N1B N8B 100.8(3) . .
N1B C2B N3B 117.4(4) . .
N1B C2B H2B 121.2 . .
N3B C2B H2B 121.4 . .
C3AB N3B C2B 102.5(3) . .
N4B C3AB N3B 128.5(3) . .
N4B C3AB N8B 122.8(3) . .
N3B C3AB N8B 108.6(3) . .
C5B N4B C3AB 116.2(3) . .
N4B C5B C6B 122.5(4) . .
N4B C5B C51B 116.7(4) . .
C6B C5B C51B 120.8(4) . .
C5B C51B H51B 109.5 . .
C5B C51B H52B 109.4 . .
H51B C51B H52B 109.5 . .
C5B C51B H53B 109.5 . .
H51B C51B H53B 109.5 . .
H52B C51B H53B 109.5 . .
C7B C6B C5B 121.6(3) . .
C7B C6B H6B 119.1 . .
C5B C6B H6B 119.3 . .
C6B C7B N8B 114.9(4) . .
C6B C7B C71B 127.5(4) . .
N8B C7B C71B 117.6(4) . .
C7B C71B H71B 109.5 . .
C7B C71B H72B 109.7 . .
H71B C71B H72B 109.5 . .
C7B C71B H73B 109.2 . .
H71B C71B H73B 109.5 . .
H72B C71B H73B 109.5 . .
N1B N8B C3AB 110.7(3) . .
N1B N8B C7B 127.3(3) . .
C3AB N8B C7B 122.0(3) . .
C2C N1C N8C 100.9(3) . .
N1C C2C N3C 117.1(3) . .
N1C C2C H2C 121.4 . .
N3C C2C H2C 121.5 . .
C3AC N3C C2C 102.9(3) . .
N3C C3AC N4C 129.0(3) . .
N3C C3AC N8C 109.0(3) . .
N4C C3AC N8C 122.0(3) . .
C5C N4C C3AC 116.4(3) . .
N4C C5C C6C 122.6(3) . .
N4C C5C C51C 118.0(3) . .
C6C C5C C51C 119.4(3) . .
C5C C51C H51C 109.5 . .
C5C C51C H52C 109.5 . .
H51C C51C H52C 109.5 . .
C5C C51C H53C 109.4 . .
H51C C51C H53C 109.5 . .
H52C C51C H53C 109.5 . .
C7C C6C C5C 120.9(3) . .
C7C C6C H6C 119.5 . .
C5C C6C H6C 119.6 . .
C6C C7C N8C 115.3(3) . .
C6C C7C C71C 127.3(3) . .
N8C C7C C71C 117.3(3) . .
C7C C71C H71C 109.4 . .
C7C C71C H72C 109.6 . .
H71C C71C H72C 109.5 . .
C7C C71C H73C 109.4 . .
H71C C71C H73C 109.5 . .
H72C C71C H73C 109.5 . .
C7C N8C N1C 127.2(3) . .
C7C N8C C3AC 122.7(3) . .
N1C N8C C3AC 110.2(3) . .
C2D N1D N8D 100.9(3) . .
N1D C2D N3D 117.1(3) . .
N1D C2D H2D 121.5 . .
N3D C2D H2D 121.4 . .
C3AD N3D C2D 102.4(3) . .
N3D C3AD N4D 128.3(3) . .
N3D C3AD N8D 109.6(3) . .
N4D C3AD N8D 122.1(3) . .
C5D N4D C3AD 116.1(3) . .
N4D C5D C6D 122.8(3) . .
N4D C5D C51D 117.1(3) . .
C6D C5D C51D 120.1(3) . .
C5D C51D H51D 109.5 . .
C5D C51D H52D 109.4 . .
H51D C51D H52D 109.5 . .
C5D C51D H53D 109.5 . .
H51D C51D H53D 109.5 . .
H52D C51D H53D 109.5 . .
C7D C6D C5D 121.1(3) . .
C7D C6D H6D 119.4 . .
C5D C6D H6D 119.4 . .
C6D C7D N8D 114.9(3) . .
C6D C7D C71D 126.9(3) . .
N8D C7D C71D 118.2(3) . .
C7D C71D H71D 109.4 . .
C7D C71D H72D 109.5 . .
H71D C71D H72D 109.5 . .
C7D C71D H73D 109.5 . .
H71D C71D H73D 109.5 . .
H72D C71D H73D 109.5 . .
C3AD N8D C7D 123.0(3) . .
C3AD N8D N1D 110.0(3) . .
C7D N8D N1D 127.0(3) . .
C2E N1E N8E 100.8(3) . .
N1E C2E N3E 116.9(3) . .
N1E C2E H2E 121.5 . .
N3E C2E H2E 121.6 . .
C3AE N3E C2E 102.2(3) . .
N3E C3AE N4E 128.0(3) . .
N3E C3AE N8E 109.4(3) . .
N4E C3AE N8E 122.6(3) . .
C5E N4E C3AE 115.8(3) . .
N4E C5E C6E 122.7(3) . .
N4E C5E C51E 116.3(3) . .
C6E C5E C51E 120.9(3) . .
C5E C51E H51E 109.5 . .
C5E C51E H52E 109.4 . .
H51E C51E H52E 109.5 . .
C5E C51E H53E 109.5 . .
H51E C51E H53E 109.5 . .
H52E C51E H53E 109.5 . .
C7E C6E C5E 121.1(3) . .
C7E C6E H6E 119.4 . .
C5E C6E H6E 119.5 . .
C6E C7E N8E 115.0(3) . .
C6E C7E C71E 127.2(3) . .
N8E C7E C71E 117.7(3) . .
C7E C71E H71E 109.6 . .
C7E C71E H72E 109.5 . .
H71E C71E H72E 109.5 . .
C7E C71E H73E 109.4 . .
H71E C71E H73E 109.5 . .
H72E C71E H73E 109.5 . .
C3AE N8E N1E 110.7(3) . .
C3AE N8E C7E 122.7(3) . .
N1E N8E C7E 126.7(3) . .
C2F N1F N8F 101.2(3) . .
N1F C2F N3F 116.9(3) . .
N1F C2F H2F 121.5 . .
N3F C2F H2F 121.6 . .
C3AF N3F C2F 102.8(3) . .
N3F C3AF N4F 129.1(3) . .
N3F C3AF N8F 109.2(3) . .
N4F C3AF N8F 121.7(3) . .
C5F N4F C3AF 116.7(3) . .
N4F C5F C6F 122.8(3) . .
N4F C5F C51F 117.6(3) . .
C6F C5F C51F 119.6(3) . .
C5F C51F H51F 109.4 . .
C5F C51F H52F 109.5 . .
H51F C51F H52F 109.5 . .
C5F C51F H53F 109.4 . .
H51F C51F H53F 109.5 . .
H52F C51F H53F 109.5 . .
C7F C6F C5F 120.4(3) . .
C7F C6F H6F 119.8 . .
C5F C6F H6F 119.8 . .
C6F C7F N8F 115.5(3) . .
C6F C7F C71F 126.7(4) . .
N8F C7F C71F 117.8(3) . .
C7F C71F H71F 109.7 . .
C7F C71F H72F 109.6 . .
H71F C71F H72F 109.5 . .
C7F C71F H73F 109.1 . .
H71F C71F H73F 109.5 . .
H72F C71F H73F 109.5 . .
N1F N8F C7F 127.3(3) . .
N1F N8F C3AF 109.9(3) . .
C7F N8F C3AF 122.8(3) . .

loop_
_geom_bond_atom_site_label_1
_geom_bond_atom_site_label_2
_geom_bond_distance
_geom_bond_site_symmetry_2
Dy1 O1W 2.320(2) .
Dy1 O3W 2.322(3) .
Dy1 O2W 2.345(3) .
Dy1 O2N 2.434(2) .
Dy1 O5N 2.437(2) .
Dy1 O4N 2.440(2) .
Dy1 O8N 2.440(2) .
Dy1 O7N 2.454(2) .
Dy1 O1N 2.458(2) .
O1W H11W 0.836(10) .
O1W H12W 0.837(10) .
O2W H21W 0.837(10) .
O2W H22W 0.834(10) .
O3W H31W 0.833(10) .
O3W H32W 0.833(10) .
N1N O3N 1.220(4) .
N1N O2N 1.270(4) .
N1N O1N 1.280(4) .
N2N O6N 1.228(3) .
N2N O5N 1.273(3) .
N2N O4N 1.275(4) .
N3N O9N 1.230(3) .
N3N O8N 1.264(4) .
N3N O7N 1.275(3) .
Dy2 O4W 2.317(2) .
Dy2 O5W 2.320(3) .
Dy2 O6W 2.328(3) .
Dy2 O14N 2.412(2) .
Dy2 O17N 2.415(2) .
Dy2 O11N 2.440(2) .
Dy2 O16N 2.446(2) .
Dy2 O13N 2.452(2) .
Dy2 O10N 2.464(2) .
O4W H41W 0.832(10) .
O4W H42W 0.836(10) .
O5W H51W 0.835(10) .
O5W H52W 0.842(10) .
O6W H61W 0.832(10) .
O6W H62W 0.834(10) .
N4N O12N 1.226(3) .
N4N O10N 1.259(4) .
N4N O11N 1.278(3) .
N5N O15N 1.223(4) .
N5N O14N 1.275(4) .
N5N O13N 1.280(4) .
N6N O18N 1.219(4) .
N6N O17N 1.275(4) .
N6N O16N 1.283(4) .
N1A C2A 1.321(5) .
N1A N8A 1.376(4) .
C2A N3A 1.358(4) .
C2A H2A 0.9500 .
N3A C3AA 1.335(4) .
C3AA N4A 1.351(4) .
C3AA N8A 1.371(5) .
N4A C5A 1.324(5) .
C5A C6A 1.414(5) .
C5A C51A 1.507(4) .
C51A H51A 0.9800 .
C51A H52A 0.9801 .
C51A H53A 0.9800 .
C6A C7A 1.369(5) .
C6A H6A 0.9500 .
C7A N8A 1.367(5) .
C7A C71A 1.489(5) .
C71A H71A 0.9800 .
C71A H72A 0.9801 .
C71A H73A 0.9800 .
N1B C2B 1.321(5) .
N1B N8B 1.371(5) .
C2B N3B 1.357(5) .
C2B H2B 0.9500 .
N3B C3AB 1.342(4) .
C3AB N4B 1.339(5) .
C3AB N8B 1.374(5) .
N4B C5B 1.330(4) .
C5B C6B 1.408(6) .
C5B C51B 1.497(6) .
C51B H51B 0.9800 .
C51B H52B 0.9800 .
C51B H53B 0.9800 .
C6B C7B 1.351(6) .
C6B H6B 0.9500 .
C7B N8B 1.379(5) .
C7B C71B 1.488(6) .
C71B H71B 0.9800 .
C71B H72B 0.9800 .
C71B H73B 0.9800 .
N1C C2C 1.322(4) .
N1C N8C 1.373(4) .
C2C N3C 1.354(4) .
C2C H2C 0.9500 .
N3C C3AC 1.327(5) .
C3AC N4C 1.347(4) .
C3AC N8C 1.379(4) .
N4C C5C 1.326(4) .
C5C C6C 1.420(4) .
C5C C51C 1.502(5) .
C51C H51C 0.9800 .
C51C H52C 0.9800 .
C51C H53C 0.9800 .
C6C C7C 1.352(5) .
C6C H6C 0.9500 .
C7C N8C 1.368(4) .
C7C C71C 1.488(4) .
C71C H71C 0.9801 .
C71C H72C 0.9800 .
C71C H73C 0.9800 .
N1D C2D 1.322(5) .
N1D N8D 1.381(4) .
C2D N3D 1.359(4) .
C2D H2D 0.9500 .
N3D C3AD 1.333(4) .
C3AD N4D 1.355(4) .
C3AD N8D 1.367(4) .
N4D C5D 1.331(4) .
C5D C6D 1.416(5) .
C5D C51D 1.503(5) .
C51D H51D 0.9801 .
C51D H52D 0.9800 .
C51D H53D 0.9801 .
C6D C7D 1.355(5) .
C6D H6D 0.9500 .
C7D N8D 1.376(4) .
C7D C71D 1.503(5) .
C71D H71D 0.9800 .
C71D H72D 0.9799 .
C71D H73D 0.9800 .
N1E C2E 1.321(5) .
N1E N8E 1.373(4) .
C2E N3E 1.366(5) .
C2E H2E 0.9500 .
N3E C3AE 1.334(4) .
C3AE N4E 1.352(5) .
C3AE N8E 1.362(4) .
N4E C5E 1.334(4) .
C5E C6E 1.411(5) .
C5E C51E 1.499(5) .
C51E H51E 0.9800 .
C51E H52E 0.9800 .
C51E H53E 0.9800 .
C6E C7E 1.355(5) .
C6E H6E 0.9500 .
C7E N8E 1.376(4) .
C7E C71E 1.492(5) .
C71E H71E 0.9800 .
C71E H72E 0.9800 .
C71E H73E 0.9800 .
N1F C2F 1.323(4) .
N1F N8F 1.371(4) .
C2F N3F 1.355(4) .
C2F H2F 0.9500 .
N3F C3AF 1.328(5) .
C3AF N4F 1.350(4) .
C3AF N8F 1.379(4) .
N4F C5F 1.321(5) .
C5F C6F 1.431(5) .
C5F C51F 1.501(5) .
C51F H51F 0.9800 .
C51F H52F 0.9800 .
C51F H53F 0.9800 .
C6F C7F 1.354(5) .
C6F H6F 0.9500 .
C7F N8F 1.371(5) .
C7F C71F 1.499(5) .
C71F H71F 0.9800 .
C71F H72F 0.9801 .
C71F H73F 0.9800 .

loop_
_geom_hbond_atom_site_label_D
_geom_hbond_atom_site_label_H
_geom_hbond_atom_site_label_A
_geom_hbond_distance_DH
_geom_hbond_distance_HA
_geom_hbond_distance_DA
_geom_hbond_angle_DHA
_geom_hbond_site_symmetry_A
O1W H11W N4B 0.836(10) 1.938(15) 2.754(4) 165(4) .
O1W H12W N3A 0.837(10) 1.912(13) 2.741(4) 170(4) .
O2W H21W N4C 0.837(10) 1.961(12) 2.788(3) 169(4) .
O2W H22W N3B 0.834(10) 1.967(11) 2.799(4) 177(4) .
O3W H31W N3C 0.833(10) 1.876(13) 2.700(4) 170(4) .
O3W H32W N4A 0.833(10) 2.026(13) 2.850(4) 170(4) .
O4W H41W N3D 0.832(10) 1.971(12) 2.796(4) 172(4) .
O4W H42W N4E 0.836(10) 1.959(14) 2.778(4) 166(4) .
O5W H51W N4F 0.835(10) 1.951(12) 2.782(4) 172(4) .
O5W H52W N3E 0.842(10) 1.928(12) 2.766(4) 173(4) .
O6W H61W N3F 0.832(10) 1.984(12) 2.812(4) 173(4) .
O6W H62W N4D 0.834(10) 1.915(11) 2.748(4) 176(4) .
